data_7701376
loop_
_publ_author_name
'Liu, Rongrong'
'Zhang, Wen-Hua'
'Wei, Donghui'
'Chen, Jing-Huo'
'Yang, Guang'

_publ_section_title
;
 Adducts of Triangular Silver(I) 3,5-Bis(trifluoromethyl)pyrazolate with
 Thiophene-Derivatives: A Weak Interaction Model of Desulfurization
;
_journal_name_full 'Dalton Transactions'
_journal_paper_doi 10.1039/C9DT03344K
_journal_year 2019
_chemical_formula_moiety '0.5(C30 H6 Ag6 F36 N12), 1(C12 H8 S)'
_chemical_formula_sum 'C27 H11 Ag3 F18 N6 S'
_chemical_formula_weight 1117.09
_space_group_crystal_system monoclinic
_space_group_IT_number 12
_space_group_name_Hall '-C 2y'
_space_group_name_H-M_alt 'C 1 2/m 1'
_symmetry_space_group_name_Hall '-C 2y'
_symmetry_space_group_name_H-M 'C 1 2/m 1'
_atom_sites_solution_hydrogens geom
_audit_creation_date 2019-09-16
_audit_creation_method
;
Olex2 1.2
(compiled 2018.05.29 svn.r3508 for OlexSys, GUI svn.r5506)
;
_audit_update_record
;
2019-10-02 deposited with the CCDC.    2019-10-14 downloaded from the CCDC.
;
_cell_angle_alpha 90
_cell_angle_beta 90.630(5)
_cell_angle_gamma 90
_cell_formula_units_Z 4
_cell_length_a 24.4726(12)
_cell_length_b 6.3315(3)
_cell_length_c 22.0593(10)
_cell_measurement_reflns_used 1872
_cell_measurement_temperature 120.00(10)
_cell_measurement_theta_max 24.5020
_cell_measurement_theta_min 3.4440
_cell_volume 3417.8(3)
_computing_cell_refinement 'CrysAlisPro 1.171.39.46 (Rigaku OD, 2018)'
_computing_data_collection 'CrysAlisPro 1.171.39.46 (Rigaku OD, 2018)'
_computing_data_reduction 'CrysAlisPro 1.171.39.46 (Rigaku OD, 2018)'
_computing_structure_refinement 'SHELXL-2018/3 (Sheldrick, 2018)'
_computing_structure_solution SHELXS
_diffrn_ambient_environment N~2~
_diffrn_ambient_temperature 120.00(10)
_diffrn_detector 'CCD plate'
_diffrn_detector_area_resol_mean 16.2116
_diffrn_detector_type Eos
_diffrn_measured_fraction_theta_full 0.997
_diffrn_measured_fraction_theta_max 0.997
_diffrn_measurement_details
;
List of Runs (angles in degrees, time in seconds):

  # Type    Start    End  Width  t~exp~   \w     \q     \k     \f   Frames
#--------------------------------------------------------------------------
  1  \w     46.00  75.00   1.00   25.00    --   18.55-124.00 104.00   29
  2  \w    -92.00  -1.00   1.00   25.00    --  -19.56 -37.00  90.00   91
  3  \w    -92.00   4.00   1.00   25.00    --  -19.56 -37.00   0.00   96
;
_diffrn_measurement_device 'four-circle diffractometer'
_diffrn_measurement_device_type 'SuperNova, Single source at offset/far, Eos'
_diffrn_measurement_method '\w scans'
_diffrn_orient_matrix_type 'CrysAlisPro convention (1999,Acta A55,543-557)'
_diffrn_orient_matrix_UB_11 0.0187663000
_diffrn_orient_matrix_UB_12 0.0038575000
_diffrn_orient_matrix_UB_13 -0.0233272000
_diffrn_orient_matrix_UB_21 0.0260740000
_diffrn_orient_matrix_UB_22 -0.0086457000
_diffrn_orient_matrix_UB_23 0.0170731000
_diffrn_orient_matrix_UB_31 -0.0013123000
_diffrn_orient_matrix_UB_32 -0.1116167000
_diffrn_orient_matrix_UB_33 -0.0021625000
_diffrn_radiation_monochromator mirror
_diffrn_radiation_probe x-ray
_diffrn_radiation_type MoK\a
_diffrn_radiation_wavelength 0.71073
_diffrn_reflns_av_R_equivalents 0.0309
_diffrn_reflns_av_unetI/netI 0.0567
_diffrn_reflns_Laue_measured_fraction_full 0.997
_diffrn_reflns_Laue_measured_fraction_max 0.997
_diffrn_reflns_limit_h_max 24
_diffrn_reflns_limit_h_min -28
_diffrn_reflns_limit_k_max 7
_diffrn_reflns_limit_k_min -7
_diffrn_reflns_limit_l_max 15
_diffrn_reflns_limit_l_min -26
_diffrn_reflns_number 6284
_diffrn_reflns_point_group_measured_fraction_full 0.997
_diffrn_reflns_point_group_measured_fraction_max 0.997
_diffrn_reflns_theta_full 25.026
_diffrn_reflns_theta_max 25.026
_diffrn_reflns_theta_min 3.217
_diffrn_source 'micro-focus sealed X-ray tube'
_diffrn_source_type 'SuperNova (Mo) X-ray Source'
_exptl_absorpt_coefficient_mu 1.893
_exptl_absorpt_correction_T_max 1.00000
_exptl_absorpt_correction_T_min 0.92534
_exptl_absorpt_correction_type multi-scan
_exptl_absorpt_process_details
;
CrysAlisPro 1.171.39.46 (Rigaku Oxford Diffraction, 2018)
Empirical absorption correction using spherical harmonics,
 implemented in SCALE3 ABSPACK scaling algorithm.
;
_exptl_crystal_colour 'clear light colourless'
_exptl_crystal_colour_lustre clear
_exptl_crystal_colour_modifier light
_exptl_crystal_colour_primary colourless
_exptl_crystal_density_diffrn 2.171
_exptl_crystal_description needle
_exptl_crystal_F_000 2136
_exptl_crystal_size_max 0.2
_exptl_crystal_size_mid 0.07
_exptl_crystal_size_min 0.05
_refine_diff_density_max 2.570
_refine_diff_density_min -2.248
_refine_diff_density_rms 0.183
_refine_ls_extinction_method none
_refine_ls_goodness_of_fit_ref 1.071
_refine_ls_hydrogen_treatment constr
_refine_ls_matrix_type full
_refine_ls_number_parameters 499
_refine_ls_number_reflns 3312
_refine_ls_number_restraints 909
_refine_ls_restrained_S_all 1.065
_refine_ls_R_factor_all 0.0984
_refine_ls_R_factor_gt 0.0743
_refine_ls_shift/su_max 0.000
_refine_ls_shift/su_mean 0.000
_refine_ls_structure_factor_coef Fsqd
_refine_ls_weighting_details 'w=1/[\s^2^(Fo^2^)+(0.0576P)^2^+106.8651P] where P=(Fo^2^+2Fc^2^)/3'
_refine_ls_weighting_scheme calc
_refine_ls_wR_factor_gt 0.1655
_refine_ls_wR_factor_ref 0.1843
_reflns_Friedel_coverage 0.000
_reflns_number_gt 2543
_reflns_number_total 3312
_reflns_threshold_expression 'I > 2\s(I)'
_cod_data_source_file c9dt03344k5.cif
_cod_data_source_block Ag3pz3DBT
_cod_database_code 7701376
_shelx_shelxl_version_number 2018/3
_chemical_oxdiff_formula 'C H O N Ag S'
_shelx_space_group_comment
;
The symmetry employed for this shelxl refinement is uniquely defined
by the following loop, which should always be used as a source of
symmetry information in preference to the above space-group names.
They are only intended as comments.
;
_shelx_estimated_absorpt_t_max 0.911
_shelx_estimated_absorpt_t_min 0.703
_reflns_odcompleteness_completeness 99.70
_reflns_odcompleteness_iscentric 1
_reflns_odcompleteness_theta 26.32
_olex2_refinement_description
;
1. Fixed Uiso
 At 1.2 times of:
  All C(H) groups
2. Restrained distances
 C1-F1 = C1-F2 = C1-F3 = C5-F4 = C5-F5 = C5-F6 = C6-F7 = C6-F8 = C6-F9 = C10-
 F10 = C10-F11 = C10-F12 = C11-F13 = C11-F14 = C11-F15 = C15-F16 = C15-F17 =
 C15-F18
 1.33 with sigma of 0.01
 F1-F2 = F1-F3 = F2-F3 = F4-F5 = F4-F6 = F5-F6 = F7-F8 = F7-F9 = F8-F9 = F10-
 F11 = F10-F12 = F11-F12 = F13-F14 = F13-F15 = F14-F15 = F16-F17 = F16-F18 =
 F17-F18
 2.13 with sigma of 0.01
 S1A-C16A = S1A-C27A = S1B-C16B = S1B-C27B = S1C-C16C = S1C-C27C
 1.74 with sigma of 0.01
 C21A-C22A = C21B-C22B = C21C-C22C
 1.43 with sigma of 0.01
 C16A-C27A = C16B-C27B = C16C-C27C
 2.49 with sigma of 0.01
 C2-F1 \\sim C2-F2 \\sim C2-F3 \\sim C4-F4 \\sim C4-F5 \\sim C4-F6 \\sim C7-F7
\\sim C7-F8 \\sim C7-F9 \\sim C9-
 F10 \\sim C9-F11 \\sim C9-F12 \\sim C12-F13 \\sim C12-F14 \\sim C12-F15 \\sim
C14-F16 \\sim C14-F17 \\sim C14-
 F18
 with sigma of 0.01
3. Restrained planarity
 S1B, C16B, C17B, C18B, C19B, C20B, C21B, C22B, C23B, C24B, C25B, C26B, C27B
 with sigma of 0.01
 S1C, C16C, C17C, C18C, C19C, C20C, C21C, C22C, C23C, C24C, C25C, C26C, C27C
 with sigma of 0.01
 S1A, C16A, C17A, C18A, C19A, C20A, C21A, C22A, C23A, C24A, C25A, C26A, C27A
 with sigma of 0.01
4. Rigid bond restraints
 F15, C11, F13, F14
 with sigma for 1-2 distances of 0.01 and sigma for 1-3 distances of 0.01
5. Uiso/Uaniso restraints and constraints
F15 \\sim C11 \\sim F14 \\sim F13: within 2A with sigma of 0.01 and sigma for
terminal atoms of 0.02
F7 \\sim F9 \\sim C6 \\sim F8: within 2A with sigma of 0.004 and sigma for
terminal atoms of 0.008
C20A \\sim C19A \\sim C18A \\sim C17A \\sim C16A \\sim C21A \\sim C22A \\sim
C27A \\sim C26A \\sim C25A \\sim C24A \\sim C23A: within 2A with sigma of 0.005
and sigma for terminal atoms of 0.01
C16C \\sim C21C \\sim C20C \\sim C19C \\sim C18C \\sim C17C \\sim C27C \\sim
C22C \\sim C23C \\sim C24C \\sim C25C \\sim C26C: within 2A with sigma of 0.005
and sigma for terminal atoms of 0.01
C27B \\sim C26B \\sim C25B \\sim C24B \\sim C23B \\sim C22B \\sim C21B \\sim
C20B \\sim C19B \\sim C18B \\sim C17B \\sim C16B: within 2A with sigma of 0.005
and sigma for terminal atoms of 0.01
Uanis(S1A) \\sim Ueq, Uanis(S1B) \\sim Ueq, Uanis(S1C) \\sim Ueq: with sigma of
0.01 and sigma for terminal atoms of 0.02
Uanis(C6) \\sim Ueq, Uanis(C7) \\sim Ueq, Uanis(C8) \\sim Ueq, Uanis(C4) \\sim
Ueq, Uanis(C5) \\sim Ueq, Uanis(C2) \\sim Ueq, Uanis(C3) \\sim Ueq, Uanis(C1)
\\sim Ueq, Uanis(C15) \\sim Ueq, Uanis(C11) \\sim Ueq: with sigma of 0.01 and
sigma for terminal atoms of 0.02
Uanis(F1) \\sim Ueq, Uanis(F2) \\sim Ueq, Uanis(F3) \\sim Ueq, Uanis(F4) \\sim
Ueq, Uanis(F5) \\sim Ueq, Uanis(F6) \\sim Ueq, Uanis(F7) \\sim Ueq, Uanis(F8)
\\sim Ueq, Uanis(F9) \\sim Ueq, Uanis(F10) \\sim Ueq, Uanis(F11) \\sim Ueq,
Uanis(F12) \\sim Ueq, Uanis(F13) \\sim Ueq, Uanis(F14) \\sim Ueq, Uanis(F15)
\\sim Ueq, Uanis(F16) \\sim Ueq, Uanis(F17) \\sim Ueq, Uanis(F18) \\sim Ueq:
with sigma of 0.01 and sigma for terminal atoms of 0.02
Uanis(C16A) \\sim Ueq, Uanis(C17A) \\sim Ueq, Uanis(C18A) \\sim Ueq,
Uanis(C19A) \\sim Ueq, Uanis(C20A) \\sim Ueq, Uanis(C21A) \\sim Ueq,
Uanis(C22A) \\sim Ueq, Uanis(C23A) \\sim Ueq, Uanis(C24A) \\sim Ueq,
Uanis(C25A) \\sim Ueq, Uanis(C26A) \\sim Ueq, Uanis(C27A) \\sim Ueq,
Uanis(C16B) \\sim Ueq, Uanis(C17B) \\sim Ueq, Uanis(C18B) \\sim Ueq,
Uanis(C19B) \\sim Ueq, Uanis(C20B) \\sim Ueq, Uanis(C21B) \\sim Ueq,
Uanis(C22B) \\sim Ueq, Uanis(C23B) \\sim Ueq, Uanis(C24B) \\sim Ueq,
Uanis(C25B) \\sim Ueq, Uanis(C26B) \\sim Ueq, Uanis(C27B) \\sim Ueq,
Uanis(C16C) \\sim Ueq, Uanis(C17C) \\sim Ueq, Uanis(C18C) \\sim Ueq,
Uanis(C19C) \\sim Ueq, Uanis(C20C) \\sim Ueq, Uanis(C21C) \\sim Ueq,
Uanis(C22C) \\sim Ueq, Uanis(C23C) \\sim Ueq, Uanis(C24C) \\sim Ueq,
Uanis(C25C) \\sim Ueq, Uanis(C26C) \\sim Ueq, Uanis(C27C) \\sim Ueq: with sigma
of 0.005 and sigma for terminal atoms of 0.01
6. Others
 Fixed Sof: F1(0.5) F2(0.5) F3(0.5) F4(0.5) F5(0.5) F6(0.5) F7(0.5) F8(0.5)
 F9(0.5) F10(0.5) F11(0.5) F12(0.5) F13(0.5) F14(0.5) F15(0.5) F16(0.5)
 F17(0.5) F18(0.5) S1A(0.16667) C16A(0.16667) C17A(0.16667) H17A(0.16667)
 C18A(0.16667) H18A(0.16667) C19A(0.16667) H19A(0.16667) C20A(0.16667)
 H20A(0.16667) C21A(0.16667) C22A(0.16667) C23A(0.16667) H23A(0.16667)
 C24A(0.16667) H24A(0.16667) C25A(0.16667) H25A(0.16667) C26A(0.16667)
 H26A(0.16667) C27A(0.16667) S1B(0.16667) C16B(0.16667) C17B(0.16667)
 H17B(0.16667) C18B(0.16667) H18B(0.16667) C19B(0.16667) H19B(0.16667)
 C20B(0.16667) H20B(0.16667) C21B(0.16667) C22B(0.16667) C23B(0.16667)
 H23B(0.16667) C24B(0.16667) H24B(0.16667) C25B(0.16667) H25B(0.16667)
 C26B(0.16667) H26B(0.16667) C27B(0.16667) S1C(0.16667) C16C(0.16667)
 C17C(0.16667) H17C(0.16667) C18C(0.16667) H18C(0.16667) C19C(0.16667)
 H19C(0.16667) C20C(0.16667) H20C(0.16667) C21C(0.16667) C22C(0.16667)
 C23C(0.16667) H23C(0.16667) C24C(0.16667) H24C(0.16667) C25C(0.16667)
 H25C(0.16667) C26C(0.16667) H26C(0.16667) C27C(0.16667)
7.a Aromatic/amide H refined with riding coordinates:
 C3(H3), C8(H8), C13(H13), C17A(H17A), C18A(H18A), C19A(H19A), C20A(H20A),
 C23A(H23A), C24A(H24A), C25A(H25A), C26A(H26A), C17B(H17B), C18B(H18B),
 C19B(H19B), C20B(H20B), C23B(H23B), C24B(H24B), C25B(H25B), C26B(H26B),
 C17C(H17C), C18C(H18C), C19C(H19C), C20C(H20C), C23C(H23C), C24C(H24C),
 C25C(H25C), C26C(H26C)
7.b Fitted hexagon refined as free rotating group:
 C16A(C17A,C18A,C19A,C20A,C21A), C22A(C23A,C24A,C25A,C26A,C27A), C16B(C17B,
 C18B,C19B,C20B,C21B), C22B(C23B,C24B,C25B,C26B,C27B), C16C(C17C,C18C,C19C,C20C,
 C21C), C22C(C23C,C24C,C25C,C26C,C27C)
;
_olex2_submission_special_instructions 'No special instructions were received'
_oxdiff_exptl_absorpt_empirical_details
;
Empirical correction (ABSPACK) includes:
- Absorption correction using spherical harmonics
- Frame scaling
;
_oxdiff_exptl_absorpt_empirical_full_max 1.141
_oxdiff_exptl_absorpt_empirical_full_min 0.879

loop_
_space_group_symop_operation_xyz
'x, y, z'
'-x, y, -z'
'x+1/2, y+1/2, z'
'-x+1/2, y+1/2, -z'
'-x, -y, -z'
'x, -y, z'
'-x+1/2, -y+1/2, -z'
'x+1/2, -y+1/2, z'

loop_
_atom_site_label
_atom_site_type_symbol
_atom_site_fract_x
_atom_site_fract_y
_atom_site_fract_z
_atom_site_U_iso_or_equiv
_atom_site_adp_type
_atom_site_occupancy
_atom_site_site_symmetry_order
_atom_site_calc_flag
_atom_site_refinement_flags_posn
_atom_site_refinement_flags_adp
_atom_site_refinement_flags_occupancy
_atom_site_disorder_assembly
_atom_site_disorder_group
Ag1 Ag 0.39196(4) 0.500000 0.16197(4) 0.0439(3) Uani 1 2 d S T P . .
Ag2 Ag 0.42427(4) 0.500000 0.31690(4) 0.0425(2) Uani 1 2 d S T P . .
Ag3 Ag 0.28846(4) 0.500000 0.26813(5) 0.0463(3) Uani 1 2 d S T P . .
F1 F 0.5216(5) 0.7071(9) 0.0757(3) 0.127(6) Uani 0.5 1 d D U . A -1
F2 F 0.4785(3) 0.4186(14) 0.0684(3) 0.112(6) Uani 0.5 1 d D U . A -1
F3 F 0.5661(3) 0.4191(14) 0.0734(4) 0.114(6) Uani 0.5 1 d D U . A -1
F4 F 0.5685(4) 0.7083(9) 0.3388(4) 0.143(7) Uani 0.5 1 d D U . A -1
F5 F 0.5406(3) 0.4007(14) 0.3604(3) 0.119(6) Uani 0.5 1 d D U . A -1
F6 F 0.6186(2) 0.4446(15) 0.3184(4) 0.093(5) Uani 0.5 1 d D U . A -1
F7 F 0.4303(4) 0.7022(9) 0.4846(5) 0.143(4) Uani 0.5 1 d D U . B -1
F8 F 0.4070(4) 0.4188(15) 0.5305(3) 0.117(3) Uani 0.5 1 d D U . B -1
F9 F 0.4540(3) 0.4051(14) 0.4494(4) 0.115(3) Uani 0.5 1 d D U . B -1
F10 F 0.1906(3) 0.5585(16) 0.4526(3) 0.117(6) Uani 0.5 1 d D U . B -1
F11 F 0.1994(3) 0.2892(9) 0.3963(5) 0.114(5) Uani 0.5 1 d D U . B -1
F12 F 0.1957(3) 0.5910(14) 0.3557(3) 0.129(7) Uani 0.5 1 d D U . B -1
F13 F 0.1686(4) 0.6316(12) 0.2250(3) 0.111(4) Uani 0.5 1 d D U . C -1
F14 F 0.1269(2) 0.5458(18) 0.1432(4) 0.127(4) Uani 0.5 1 d D U . C -1
F15 F 0.1592(4) 0.3074(10) 0.2022(4) 0.143(5) Uani 0.5 1 d D U . C -1
F16 F 0.3601(3) 0.6385(12) 0.0247(4) 0.128(7) Uani 0.5 1 d D U . C -1
F17 F 0.2909(3) 0.5337(19) -0.0270(2) 0.105(4) Uani 0.5 1 d D U . C -1
F18 F 0.3443(3) 0.3101(10) 0.0157(4) 0.124(6) Uani 0.5 1 d D U . C -1
N1 N 0.4726(4) 0.500000 0.1919(4) 0.050(3) Uani 1 2 d S T P . .
N2 N 0.4850(5) 0.500000 0.2523(5) 0.056(3) Uani 1 2 d S T P . .
N3 N 0.3601(5) 0.500000 0.3793(5) 0.064(4) Uani 1 2 d S T P . .
N4 N 0.3077(5) 0.500000 0.3607(5) 0.058(3) Uani 1 2 d S T P . .
N5 N 0.2689(5) 0.500000 0.1754(6) 0.063(3) Uani 1 2 d S T P . .
N6 N 0.3108(5) 0.500000 0.1344(5) 0.052(3) Uani 1 2 d S T P . .
C1 C 0.5214(3) 0.500000 0.0951(6) 0.110(6) Uani 1 2 d DS TU P . .
C2 C 0.5193(4) 0.500000 0.1620(3) 0.077(5) Uani 1 2 d DS TU P A .
C3 C 0.5643(8) 0.500000 0.2022(8) 0.089(5) Uani 1 2 d S TU P . .
H3 H 0.602072 0.500000 0.192729 0.107 Uiso 1 2 calc RS T P A .
C4 C 0.5408(3) 0.500000 0.2582(3) 0.077(5) Uani 1 2 d DS TU P A .
C5 C 0.5671(4) 0.500000 0.3186(5) 0.119(7) Uani 1 2 d DS TU P . .
C6 C 0.4134(4) 0.500000 0.4759(4) 0.125(3) Uani 1 2 d DS TU P . .
C7 C 0.3620(3) 0.500000 0.4399(4) 0.084(5) Uani 1 2 d DS TU P B .
C8 C 0.3080(9) 0.500000 0.4612(11) 0.119(7) Uani 1 2 d S TU P . .
H8 H 0.296283 0.500000 0.502057 0.142 Uiso 1 2 calc RS T P B .
C9 C 0.2757(2) 0.500000 0.4088(4) 0.080(5) Uani 1 2 d DS T P B .
C10 C 0.2158(5) 0.500000 0.4033(4) 0.104(7) Uani 1 2 d DS T P . .
C11 C 0.1696(4) 0.500000 0.1790(4) 0.116(4) Uani 1 2 d DS TU P . .
C12 C 0.2211(3) 0.500000 0.1455(4) 0.077(5) Uani 1 2 d DS T P C .
C13 C 0.2305(7) 0.500000 0.0842(9) 0.093(6) Uani 1 2 d S T P . .
H13 H 0.203856 0.500000 0.052575 0.111 Uiso 1 2 calc RS T P C .
C14 C 0.2862(3) 0.500000 0.0779(3) 0.079(5) Uani 1 2 d DS T P C .
C15 C 0.3203(4) 0.500000 0.0231(5) 0.104(6) Uani 1 2 d DS TU P . .
S1A S 0.4087(3) 0.000000 0.1422(3) 0.0315(19) Uani 0.3333 2 d DS TU P D 1
C16A C 0.4416(3) 0.000000 0.2127(4) 0.0355(18) Uani 0.3333 2 d DS TU P D 1
C17A C 0.4977(3) 0.00000(12) 0.2235(5) 0.0379(19) Uani 0.3333 2 d GS TU P D 1
H17A H 0.522201 0.000000 0.190385 0.045 Uiso 0.3333 2 calc RS T P D 1
C18A C 0.5178(4) 0.0000(3) 0.2826(6) 0.0383(19) Uani 0.3333 2 d GS TU P D 1
H18A H 0.556161 0.000000 0.289962 0.046 Uiso 0.3333 2 calc RS T P D 1
C19A C 0.4819(6) 0.0000(4) 0.3310(4) 0.0378(19) Uani 0.3333 2 d GS TU P D 1
H19A H 0.495729 0.000000 0.371432 0.045 Uiso 0.3333 2 calc RS T P D 1
C20A C 0.4259(5) 0.0000(4) 0.3203(4) 0.0367(18) Uani 0.3333 2 d GS TU P D 1
H20A H 0.401335 0.000000 0.353326 0.044 Uiso 0.3333 2 calc RS T P D 1
C21A C 0.4057(3) 0.0000(2) 0.2611(5) 0.0349(15) Uani 0.3333 2 d DGS TU P D 1
C22A C 0.3502(3) 0.000000 0.2393(5) 0.0337(15) Uani 0.3333 2 d DS TU P D 1
C23A C 0.3037(4) 0.0000(4) 0.2749(5) 0.0340(18) Uani 0.3333 2 d GS TU P D 1
H23A H 0.307090 0.000000 0.317867 0.041 Uiso 0.3333 2 calc RS T P D 1
C24A C 0.2522(3) 0.0000(6) 0.2477(6) 0.0348(19) Uani 0.3333 2 d GS TU P D 1
H24A H 0.220412 0.000000 0.272015 0.042 Uiso 0.3333 2 calc RS T P D 1
C25A C 0.2472(3) 0.0000(6) 0.1849(6) 0.0348(19) Uani 0.3333 2 d GS TU P D 1
H25A H 0.212042 0.000000 0.166242 0.042 Uiso 0.3333 2 calc RS T P D 1
C26A C 0.2937(4) 0.0000(6) 0.1493(5) 0.0343(19) Uani 0.3333 2 d GS TU P D 1
H26A H 0.290351 0.000000 0.106321 0.041 Uiso 0.3333 2 calc RS T P D 1
C27A C 0.3452(3) 0.0000(4) 0.1765(5) 0.0336(18) Uani 0.3333 2 d DGS TU P D 1
S1B S 0.4426(3) 0.000000 0.3309(3) 0.036(2) Uani 0.3333 2 d DS TU P E 2
C16B C 0.3712(3) 0.000000 0.3269(4) 0.0314(18) Uani 0.3333 2 d DS TU P E 2
C17B C 0.3357(4) 0.00000(14) 0.3757(4) 0.0331(19) Uani 0.3333 2 d GS TU P E 2
H17B H 0.349861 0.000000 0.415962 0.040 Uiso 0.3333 2 calc RS T P E 2
C18B C 0.2796(3) 0.0000(2) 0.3655(6) 0.0343(19) Uani 0.3333 2 d GS TU P E 2
H18B H 0.255334 0.000000 0.398803 0.041 Uiso 0.3333 2 calc RS T P E 2
C19B C 0.2589(3) 0.0000(3) 0.3065(7) 0.0334(19) Uani 0.3333 2 d GS TU P E 2
H19B H 0.220564 0.000000 0.299563 0.040 Uiso 0.3333 2 calc RS T P E 2
C20B C 0.2944(4) 0.0000(3) 0.2578(5) 0.0317(18) Uani 0.3333 2 d GS TU P E 2
H20B H 0.280323 0.000000 0.217480 0.038 Uiso 0.3333 2 calc RS T P E 2
C21B C 0.3506(4) 0.00000(19) 0.2680(4) 0.0304(15) Uani 0.3333 2 d DGS TU P E 2
C22B C 0.3946(3) 0.000000 0.2257(3) 0.0283(15) Uani 0.3333 2 d DS TU P E 2
C23B C 0.3887(4) 0.0000(4) 0.1630(4) 0.0284(18) Uani 0.3333 2 d GS TU P E 2
H23B H 0.353265 0.000000 0.144983 0.034 Uiso 0.3333 2 calc RS T P E 2
C24B C 0.4347(5) 0.0000(7) 0.1266(3) 0.0293(19) Uani 0.3333 2 d GS TU P E 2
H24B H 0.430703 0.000000 0.083696 0.035 Uiso 0.3333 2 calc RS T P E 2
C25B C 0.4866(5) 0.0000(7) 0.1529(5) 0.0308(18) Uani 0.3333 2 d GS TU P E 2
H25B H 0.518004 0.000000 0.128039 0.037 Uiso 0.3333 2 calc RS T P E 2
C26B C 0.4924(3) 0.0000(5) 0.2157(5) 0.0303(18) Uani 0.3333 2 d GS TU P E 2
H26B H 0.527869 0.000000 0.233671 0.036 Uiso 0.3333 2 calc RS T P E 2
C27B C 0.4464(4) 0.0000(3) 0.2521(3) 0.0274(18) Uani 0.3333 2 d DGS TU P E 2
S1C S 0.2723(3) 0.000000 0.2809(3) 0.0330(19) Uani 0.3333 2 d DS TU P F 3
C16C C 0.3108(4) 0.000000 0.2158(3) 0.0295(18) Uani 0.3333 2 d DS TU P F 3
C17C C 0.2922(5) 0.00000(14) 0.1560(3) 0.0308(18) Uani 0.3333 2 d GS TU P F 3
H17C H 0.254059 0.000000 0.147453 0.037 Uiso 0.3333 2 calc RS T P F 3
C18C C 0.3293(6) 0.0000(2) 0.1088(3) 0.0321(18) Uani 0.3333 2 d GS TU P F 3
H18C H 0.316595 0.000000 0.067968 0.038 Uiso 0.3333 2 calc RS T P F 3
C19C C 0.3851(6) 0.0000(4) 0.1213(5) 0.0320(19) Uani 0.3333 2 d GS TU P F 3
H19C H 0.410510 0.000000 0.089067 0.038 Uiso 0.3333 2 calc RS T P F 3
C20C C 0.4038(4) 0.0000(5) 0.1811(6) 0.0318(18) Uani 0.3333 2 d GS TU P F 3
H20C H 0.441891 0.000000 0.189653 0.038 Uiso 0.3333 2 calc RS T P F 3
C21C C 0.3666(5) 0.0000(3) 0.2283(4) 0.0312(15) Uani 0.3333 2 d DGS TU P F 3
C22C C 0.3778(4) 0.000000 0.2926(3) 0.0320(15) Uani 0.3333 2 d DS TU P F 3
C23C C 0.4286(4) 0.0000(4) 0.3213(4) 0.0330(18) Uani 0.3333 2 d GS TU P F 3
H23C H 0.461012 0.000000 0.297983 0.040 Uiso 0.3333 2 calc RS T P F 3
C24C C 0.4321(4) 0.0000(7) 0.3843(5) 0.0334(19) Uani 0.3333 2 d GS TU P F 3
H24C H 0.466829 0.000000 0.403934 0.040 Uiso 0.3333 2 calc RS T P F 3
C25C C 0.3847(5) 0.0000(6) 0.4185(3) 0.0332(19) Uani 0.3333 2 d GS TU P F 3
H25C H 0.387080 0.000000 0.461491 0.040 Uiso 0.3333 2 calc RS T P F 3
C26C C 0.3339(5) 0.0000(6) 0.3897(4) 0.0326(18) Uani 0.3333 2 d GS TU P F 3
H26C H 0.301512 0.000000 0.413096 0.039 Uiso 0.3333 2 calc RS T P F 3
C27C C 0.3304(4) 0.0000(4) 0.3268(4) 0.0311(18) Uani 0.3333 2 d DGS TU P F 3

loop_
_atom_site_aniso_label
_atom_site_aniso_U_11
_atom_site_aniso_U_22
_atom_site_aniso_U_33
_atom_site_aniso_U_23
_atom_site_aniso_U_13
_atom_site_aniso_U_12
Ag1 0.0633(6) 0.0324(5) 0.0357(5) 0.000 -0.0089(4) 0.000
Ag2 0.0561(6) 0.0352(5) 0.0362(5) 0.000 -0.0047(4) 0.000
Ag3 0.0557(6) 0.0320(5) 0.0511(5) 0.000 -0.0039(5) 0.000
F1 0.135(11) 0.162(13) 0.085(9) 0.027(10) 0.000(9) -0.020(11)
F2 0.119(9) 0.158(15) 0.057(6) -0.006(7) 0.001(7) -0.035(9)
F3 0.110(9) 0.146(15) 0.088(8) 0.013(8) 0.033(7) 0.018(8)
F4 0.101(10) 0.197(15) 0.129(11) -0.024(12) -0.031(9) -0.005(11)
F5 0.094(8) 0.186(15) 0.075(7) 0.024(8) -0.042(6) -0.026(9)
F6 0.074(6) 0.093(13) 0.113(8) 0.016(8) -0.022(6) -0.003(7)
F7 0.141(6) 0.166(7) 0.123(6) -0.007(6) -0.020(6) -0.014(6)
F8 0.131(6) 0.152(7) 0.069(5) 0.005(5) -0.019(5) -0.006(6)
F9 0.108(6) 0.158(7) 0.078(5) 0.003(5) -0.029(5) -0.005(5)
F10 0.113(8) 0.115(15) 0.125(9) -0.024(9) 0.040(7) -0.009(8)
F11 0.095(9) 0.156(12) 0.091(9) -0.009(9) 0.010(7) -0.051(9)
F12 0.080(8) 0.173(16) 0.135(11) 0.033(10) 0.009(8) -0.015(9)
F13 0.066(7) 0.167(7) 0.101(7) 0.013(6) -0.015(6) 0.005(7)
F14 0.080(6) 0.147(10) 0.151(7) -0.024(7) -0.043(5) 0.002(8)
F15 0.107(9) 0.165(6) 0.156(10) 0.022(7) -0.009(8) -0.034(8)
F16 0.127(11) 0.213(15) 0.043(7) -0.007(9) -0.011(7) -0.009(11)
F17 0.142(8) 0.114(11) 0.057(5) 0.015(9) -0.045(5) -0.023(11)
F18 0.113(10) 0.183(14) 0.074(8) -0.037(9) -0.034(8) 0.035(10)
N1 0.049(6) 0.070(7) 0.032(5) 0.000 0.011(5) 0.000
N2 0.055(7) 0.068(8) 0.043(6) 0.000 -0.001(5) 0.000
N3 0.063(7) 0.084(9) 0.044(6) 0.000 -0.005(6) 0.000
N4 0.052(7) 0.066(8) 0.056(7) 0.000 0.001(6) 0.000
N5 0.053(7) 0.070(8) 0.064(7) 0.000 -0.011(6) 0.000
N6 0.070(7) 0.040(6) 0.046(6) 0.000 -0.030(5) 0.000
C1 0.106(9) 0.124(10) 0.102(9) 0.000 0.012(7) 0.000
C2 0.075(7) 0.094(8) 0.062(7) 0.000 0.003(6) 0.000
C3 0.079(8) 0.104(9) 0.085(8) 0.000 0.012(7) 0.000
C4 0.069(7) 0.096(8) 0.064(7) 0.000 -0.001(6) 0.000
C5 0.111(9) 0.128(10) 0.117(10) 0.000 -0.008(8) 0.000
C6 0.128(4) 0.153(5) 0.094(4) 0.000 -0.020(4) 0.000
C7 0.077(8) 0.106(9) 0.069(7) 0.000 -0.007(6) 0.000
C8 0.115(9) 0.131(10) 0.109(9) 0.000 0.006(8) 0.000
C9 0.056(9) 0.118(15) 0.066(10) 0.000 0.018(8) 0.000
C10 0.072(11) 0.15(2) 0.092(14) 0.000 0.029(10) 0.000
C11 0.088(6) 0.132(6) 0.127(6) 0.000 -0.020(5) 0.000
C12 0.065(9) 0.087(12) 0.080(11) 0.000 -0.036(8) 0.000
C13 0.068(11) 0.124(17) 0.086(12) 0.000 -0.026(9) 0.000
C14 0.089(12) 0.103(13) 0.046(8) 0.000 -0.024(8) 0.000
C15 0.111(9) 0.108(9) 0.092(9) 0.000 -0.009(7) 0.000
S1A 0.032(4) 0.029(4) 0.034(4) 0.000 0.000(3) 0.000
C16A 0.036(3) 0.034(3) 0.036(3) 0.000 -0.001(3) 0.000
C17A 0.038(3) 0.037(3) 0.038(3) 0.000 -0.001(3) 0.000
C18A 0.038(3) 0.038(3) 0.039(3) 0.000 -0.002(3) 0.000
C19A 0.038(3) 0.037(3) 0.038(3) 0.000 -0.002(3) 0.000
C20A 0.037(3) 0.036(3) 0.037(3) 0.000 -0.001(3) 0.000
C21A 0.035(2) 0.033(2) 0.036(2) 0.000 0.000(2) 0.000
C22A 0.034(2) 0.032(2) 0.035(2) 0.000 0.002(2) 0.000
C23A 0.034(3) 0.033(3) 0.035(3) 0.000 0.001(3) 0.000
C24A 0.035(3) 0.034(3) 0.035(3) 0.000 0.002(3) 0.000
C25A 0.035(3) 0.033(3) 0.036(3) 0.000 0.001(3) 0.000
C26A 0.035(3) 0.032(3) 0.036(3) 0.000 0.000(3) 0.000
C27A 0.034(3) 0.032(3) 0.035(3) 0.000 0.001(3) 0.000
S1B 0.034(4) 0.033(4) 0.039(4) 0.000 -0.002(3) 0.000
C16B 0.032(3) 0.030(3) 0.032(3) 0.000 0.001(3) 0.000
C17B 0.033(3) 0.032(3) 0.034(3) 0.000 0.001(3) 0.000
C18B 0.035(3) 0.033(3) 0.035(3) 0.000 0.001(3) 0.000
C19B 0.034(3) 0.032(3) 0.034(3) 0.000 0.001(3) 0.000
C20B 0.032(3) 0.030(3) 0.033(3) 0.000 0.001(3) 0.000
C21B 0.030(2) 0.029(2) 0.032(2) 0.000 0.000(2) 0.000
C22B 0.029(2) 0.027(2) 0.029(2) 0.000 0.001(2) 0.000
C23B 0.029(3) 0.027(3) 0.029(3) 0.000 0.001(3) 0.000
C24B 0.030(3) 0.028(3) 0.030(3) 0.000 0.002(3) 0.000
C25B 0.031(3) 0.030(3) 0.031(3) 0.000 0.001(3) 0.000
C26B 0.031(3) 0.029(3) 0.031(3) 0.000 0.000(3) 0.000
C27B 0.028(3) 0.027(3) 0.028(3) 0.000 0.001(3) 0.000
S1C 0.041(4) 0.028(4) 0.031(4) 0.000 0.001(3) 0.000
C16C 0.032(3) 0.028(3) 0.029(3) 0.000 0.000(3) 0.000
C17C 0.032(3) 0.029(3) 0.031(3) 0.000 -0.001(3) 0.000
C18C 0.033(3) 0.030(3) 0.032(3) 0.000 -0.001(3) 0.000
C19C 0.033(3) 0.031(3) 0.032(3) 0.000 0.001(3) 0.000
C20C 0.033(3) 0.030(3) 0.032(3) 0.000 0.000(3) 0.000
C21C 0.032(2) 0.030(2) 0.032(2) 0.000 0.000(2) 0.000
C22C 0.033(2) 0.031(2) 0.032(2) 0.000 -0.001(2) 0.000
C23C 0.034(3) 0.032(3) 0.033(3) 0.000 -0.001(3) 0.000
C24C 0.034(3) 0.033(3) 0.033(3) 0.000 -0.001(3) 0.000
C25C 0.034(3) 0.033(3) 0.033(3) 0.000 -0.001(3) 0.000
C26C 0.033(3) 0.032(3) 0.033(3) 0.000 -0.001(3) 0.000
C27C 0.031(3) 0.030(3) 0.032(3) 0.000 0.000(3) 0.000

loop_
_atom_type_symbol
_atom_type_description
_atom_type_scat_dispersion_real
_atom_type_scat_dispersion_imag
_atom_type_scat_source
C C 0.0033 0.0016 'International Tables Vol C Tables 4.2.6.8 and 6.1.1.4'
H H 0.0000 0.0000 'International Tables Vol C Tables 4.2.6.8 and 6.1.1.4'
Ag Ag -0.8971 1.1015 'International Tables Vol C Tables 4.2.6.8 and 6.1.1.4'
F F 0.0171 0.0103 'International Tables Vol C Tables 4.2.6.8 and 6.1.1.4'
N N 0.0061 0.0033 'International Tables Vol C Tables 4.2.6.8 and 6.1.1.4'
S S 0.1246 0.1234 'International Tables Vol C Tables 4.2.6.8 and 6.1.1.4'

loop_
_geom_angle_atom_site_label_1
_geom_angle_atom_site_label_2
_geom_angle_atom_site_label_3
_geom_angle
N6 Ag1 N1 178.5(4)
N2 Ag2 N3 177.5(4)
N4 Ag3 N5 179.8(5)
N2 N1 Ag1 120.7(8)
C2 N1 Ag1 131.7(7)
C2 N1 N2 107.6(9)
N1 N2 Ag2 121.3(8)
N1 N2 C4 107.6(9)
C4 N2 Ag2 131.1(7)
N4 N3 Ag2 121.3(9)
C7 N3 Ag2 129.6(8)
C7 N3 N4 109.1(10)
N3 N4 Ag3 120.2(9)
C9 N4 Ag3 130.8(8)
C9 N4 N3 109.0(10)
N6 N5 Ag3 118.5(8)
C12 N5 Ag3 132.2(9)
C12 N5 N6 109.3(10)
N5 N6 Ag1 121.9(8)
N5 N6 C14 105.9(9)
C14 N6 Ag1 132.3(8)
F1 C1 C2 108.0(6)
F2 C1 F1 104.0(8)
F2 C1 F3 110.7(8)
F2 C1 C2 114.5(7)
F3 C1 F1 104.7(8)
F3 C1 C2 113.9(7)
N1 C2 C1 122.4(8)
N1 C2 C3 111.1(10)
C3 C2 C1 126.5(10)
C4 C3 C2 103.6(13)
N2 C4 C5 120.7(7)
C3 C4 N2 110.0(10)
C3 C4 C5 129.2(11)
F4 C5 C4 107.4(6)
F5 C5 F4 104.0(8)
F5 C5 F6 111.3(8)
F5 C5 C4 115.1(7)
F6 C5 F4 103.6(7)
F6 C5 C4 114.1(8)
F7 C6 C7 109.3(6)
F8 C6 F7 106.2(8)
F8 C6 C7 112.3(7)
F9 C6 F7 105.4(8)
F9 C6 F8 109.1(7)
F9 C6 C7 114.0(7)
N3 C7 C6 123.8(8)
N3 C7 C8 108.1(12)
C8 C7 C6 128.1(12)
C9 C8 C7 104.5(16)
N4 C9 C8 109.2(12)
N4 C9 C10 122.1(8)
C8 C9 C10 128.7(12)
F10 C10 F11 103.0(7)
F10 C10 C9 114.3(7)
F11 C10 C9 107.1(5)
F12 C10 F10 111.7(8)
F12 C10 F11 103.2(7)
F12 C10 C9 116.0(7)
F13 C11 F14 107.3(7)
F13 C11 F15 106.0(8)
F13 C11 C12 114.4(7)
F14 C11 F15 105.8(8)
F14 C11 C12 111.9(7)
F15 C11 C12 111.0(6)
N5 C12 C11 120.2(8)
N5 C12 C13 109.3(10)
C13 C12 C11 130.5(9)
C14 C13 C12 106.1(12)
N6 C14 C15 119.7(8)
C13 C14 N6 109.4(10)
C13 C14 C15 130.8(10)
F16 C15 F17 108.1(7)
F16 C15 F18 105.9(8)
F16 C15 C14 113.9(7)
F17 C15 F18 105.9(8)
F17 C15 C14 112.0(7)
F18 C15 C14 110.5(6)
C27A S1A C16A 91.0(5)
C17A C16A S1A 126.7(5)
C17A C16A C21A 120.0
C21A C16A S1A 113.3(5)
C16A C17A C18A 120.0
C19A C18A C17A 120.0
C18A C19A C20A 120.0
C19A C20A C21A 120.0
C16A C21A C22A 110.3(8)
C20A C21A C16A 120.0
C20A C21A C22A 129.7(8)
C23A C22A C21A 126.1(7)
C23A C22A C27A 120.0
C27A C22A C21A 113.9(7)
C24A C23A C22A 120.0
C25A C24A C23A 120.0
C24A C25A C26A 120.0
C25A C26A C27A 120.0
C22A C27A S1A 111.4(6)
C26A C27A S1A 128.6(6)
C26A C27A C22A 120.0
C27B S1B C16B 90.8(4)
C17B C16B S1B 126.4(6)
C17B C16B C21B 120.0
C21B C16B S1B 113.6(6)
C18B C17B C16B 120.0
C17B C18B C19B 120.0
C20B C19B C18B 120.0
C21B C20B C19B 120.0
C16B C21B C22B 109.9(7)
C20B C21B C16B 120.0
C20B C21B C22B 130.1(7)
C23B C22B C21B 125.3(7)
C23B C22B C27B 120.0
C27B C22B C21B 114.7(7)
C24B C23B C22B 120.0
C23B C24B C25B 120.0
C24B C25B C26B 120.0
C25B C26B C27B 120.0
C22B C27B S1B 111.0(5)
C26B C27B S1B 129.0(5)
C26B C27B C22B 120.0
C16C S1C C27C 92.0(5)
C17C C16C S1C 127.8(6)
C17C C16C C21C 120.0
C21C C16C S1C 112.2(6)
C18C C17C C16C 120.0
C17C C18C C19C 120.0
C20C C19C C18C 120.0
C19C C20C C21C 120.0
C16C C21C C22C 111.8(8)
C20C C21C C16C 120.0
C20C C21C C22C 128.2(8)
C23C C22C C21C 127.5(8)
C23C C22C C27C 120.0
C27C C22C C21C 112.5(8)
C22C C23C C24C 120.0
C25C C24C C23C 120.0
C24C C25C C26C 120.0
C27C C26C C25C 120.0
C22C C27C S1C 111.5(5)
C26C C27C S1C 128.5(5)
C26C C27C C22C 120.0

loop_
_geom_bond_atom_site_label_1
_geom_bond_atom_site_label_2
_geom_bond_distance
Ag1 N1 2.074(11)
Ag1 N6 2.071(11)
Ag2 N2 2.070(11)
Ag2 N3 2.099(12)
Ag3 N4 2.090(12)
Ag3 N5 2.096(12)
F1 C1 1.379(6)
F2 C1 1.303(8)
F3 C1 1.303(8)
F4 C5 1.393(6)
F5 C5 1.296(8)
F6 C5 1.306(8)
F7 C6 1.358(6)
F8 C6 1.319(8)
F9 C6 1.305(8)
F10 C10 1.309(8)
F11 C10 1.402(6)
F12 C10 1.292(8)
F13 C11 1.313(8)
F14 C11 1.333(9)
F15 C11 1.348(6)
F16 C15 1.311(7)
F17 C15 1.329(9)
F18 C15 1.349(6)
N1 N2 1.365(14)
N1 C2 1.325(13)
N2 C4 1.370(14)
N3 N4 1.342(16)
N3 C7 1.339(14)
N4 C9 1.327(14)
N5 N6 1.374(16)
N5 C12 1.335(13)
N6 C14 1.378(12)
C1 C2 1.478(13)
C2 C3 1.41(2)
C3 C4 1.37(2)
C4 C5 1.473(12)
C6 C7 1.482(12)
C7 C8 1.41(2)
C8 C9 1.39(2)
C9 C10 1.469(12)
C11 C12 1.469(12)
C12 C13 1.37(2)
C13 C14 1.371(19)
C14 C15 1.476(12)
S1A C16A 1.742(8)
S1A C27A 1.736(8)
C16A C17A 1.3900
C16A C21A 1.3900
C17A C18A 1.3900
C18A C19A 1.3900
C19A C20A 1.3900
C20A C21A 1.3900
C21A C22A 1.435(8)
C22A C23A 1.3900
C22A C27A 1.3900
C23A C24A 1.3900
C24A C25A 1.3900
C25A C26A 1.3900
C26A C27A 1.3900
S1B C16B 1.747(8)
S1B C27B 1.743(8)
C16B C17B 1.3900
C16B C21B 1.3900
C17B C18B 1.3900
C18B C19B 1.3900
C19B C20B 1.3900
C20B C21B 1.3900
C21B C22B 1.431(8)
C22B C23B 1.3900
C22B C27B 1.3900
C23B C24B 1.3900
C24B C25B 1.3900
C25B C26B 1.3900
C26B C27B 1.3900
S1C C16C 1.727(8)
S1C C27C 1.736(8)
C16C C17C 1.3900
C16C C21C 1.3900
C17C C18C 1.3900
C18C C19C 1.3900
C19C C20C 1.3900
C20C C21C 1.3900
C21C C22C 1.442(8)
C22C C23C 1.3900
C22C C27C 1.3900
C23C C24C 1.3900
C24C C25C 1.3900
C25C C26C 1.3900
C26C C27C 1.3900
